data_7051808
loop_
_publ_author_name
'Madalan, Augustin M.'
'Canadell, Enric'
'Auban-Senzier, Pascale'
'Br\^anzea, Diana'
'Avarvari, Narcis'
'Andruh, Marius'

_publ_section_title
;
 Conducting mixed-valence salt of bis(ethylenedithio)tetrathiafulvalene
 (BEDT-TTF) with the paramagnetic heteroleptic anion
 [CrIII(oxalate)2(2,2&#x2032;-bipyridine)]&#x2212;&#x2009;
;
_journal_issue 2
_journal_name_full 'New Journal of Chemistry'
_journal_page_first 333
_journal_paper_doi 10.1039/b713030a
_journal_volume 32
_journal_year 2008
_chemical_formula_sum 'C36 H27 Cl3 Cr N2 O8 S16'
_chemical_formula_weight 1286.91
_chemical_name_common (BEDT-TTF)2[Cr(ox)2(2,2'-bipy)],CHCl2CH2Cl
_chemical_name_systematic
;
?
;
_space_group_IT_number 14
_symmetry_cell_setting monoclinic
_symmetry_space_group_name_Hall '-P 2ybc'
_symmetry_space_group_name_H-M 'P 1 21/c 1'
_atom_sites_solution_hydrogens geom
_atom_sites_solution_primary direct
_atom_sites_solution_secondary difmap
_audit_creation_method SHELXL-97
_cell_angle_alpha 90.00
_cell_angle_beta 91.829(7)
_cell_angle_gamma 90.00
_cell_formula_units_Z 4
_cell_length_a 11.4268(6)
_cell_length_b 51.0126(19)
_cell_length_c 8.3365(5)
_cell_measurement_reflns_used 7998
_cell_measurement_temperature 293(2)
_cell_measurement_theta_max 24.85
_cell_measurement_theta_min 1.75
_cell_volume 4857.0(4)
_computing_cell_refinement 'SELECT, CELL [STOE-IPDS]'
_computing_data_collection 'EXPOSE [STOE-IPDS]'
_computing_data_reduction 'INTEGRATE [STOE-IPDS]'
_computing_structure_refinement 'SHELXL-97 (Sheldrick, 1997)'
_computing_structure_solution 'SHELXS-97 (Sheldrick, 1990)'
_diffrn_ambient_temperature 293(2)
_diffrn_detector_area_resol_mean 6.66
_diffrn_measured_fraction_theta_full 0.918
_diffrn_measured_fraction_theta_max 0.918
_diffrn_measurement_device_type STOE-IPDS
_diffrn_measurement_method 'Oscillation, Phi. incr. = 0.5'
_diffrn_radiation_monochromator graphite
_diffrn_radiation_source 'fine-focus sealed tube'
_diffrn_radiation_type MoK\a
_diffrn_radiation_wavelength 0.71073
_diffrn_reflns_av_R_equivalents 0.1062
_diffrn_reflns_av_sigmaI/netI 0.0797
_diffrn_reflns_limit_h_max 13
_diffrn_reflns_limit_h_min -13
_diffrn_reflns_limit_k_max 57
_diffrn_reflns_limit_k_min -60
_diffrn_reflns_limit_l_max 9
_diffrn_reflns_limit_l_min -9
_diffrn_reflns_number 26915
_diffrn_reflns_theta_full 24.91
_diffrn_reflns_theta_max 24.91
_diffrn_reflns_theta_min 1.78
_exptl_absorpt_coefficient_mu 1.141
_exptl_absorpt_correction_T_max 0.8365
_exptl_absorpt_correction_T_min 0.6015
_exptl_absorpt_correction_type multi-scan
_exptl_absorpt_process_details wingx
_exptl_crystal_colour brown
_exptl_crystal_density_diffrn 1.760
_exptl_crystal_density_meas ?
_exptl_crystal_density_method .
_exptl_crystal_description prism
_exptl_crystal_F_000 2608
_exptl_crystal_size_max 0.6
_exptl_crystal_size_mid 0.15
_exptl_crystal_size_min 0.1
_refine_diff_density_max 0.695
_refine_diff_density_min -0.532
_refine_diff_density_rms 0.092
_refine_ls_extinction_method none
_refine_ls_goodness_of_fit_ref 0.998
_refine_ls_hydrogen_treatment constr
_refine_ls_matrix_type full
_refine_ls_number_parameters 595
_refine_ls_number_reflns 7770
_refine_ls_number_restraints 0
_refine_ls_restrained_S_all 0.998
_refine_ls_R_factor_all 0.1013
_refine_ls_R_factor_gt 0.0656
_refine_ls_shift/su_max 0.000
_refine_ls_shift/su_mean 0.000
_refine_ls_structure_factor_coef Fsqd
_refine_ls_weighting_details 'calc w=1/[\s^2^(Fo^2^)+(0.1001P)^2^+0.0000P] where P=(Fo^2^+2Fc^2^)/3'
_refine_ls_weighting_scheme calc
_refine_ls_wR_factor_gt 0.1553
_refine_ls_wR_factor_ref 0.1757
_reflns_number_gt 4815
_reflns_number_total 7770
_reflns_threshold_expression >2sigma(I)
_cod_data_source_file b713030a.txt
_cod_data_source_block ame11
_cod_original_sg_symbol_H-M P21/c
_cod_database_code 7051808

loop_
_symmetry_equiv_pos_as_xyz
'x, y, z'
'-x, y+1/2, -z+1/2'
'-x, -y, -z'
'x, -y-1/2, z-1/2'

loop_
_atom_site_label
_atom_site_type_symbol
_atom_site_fract_x
_atom_site_fract_y
_atom_site_fract_z
_atom_site_U_iso_or_equiv
_atom_site_adp_type
_atom_site_occupancy
_atom_site_symmetry_multiplicity
_atom_site_calc_flag
_atom_site_refinement_flags
_atom_site_disorder_assembly
_atom_site_disorder_group
Cr1 Cr 0.09657(7) 0.059389(16) 0.23516(11) 0.0386(2) Uani 1 1 d . . .
O1 O 0.2017(3) 0.05414(8) 0.4216(5) 0.0494(10) Uani 1 1 d . . .
O2 O 0.1869(4) 0.09103(7) 0.2093(5) 0.0478(9) Uani 1 1 d . . .
O3 O 0.3348(4) 0.07596(9) 0.5713(6) 0.0601(11) Uani 1 1 d . . .
O4 O 0.3357(4) 0.11298(9) 0.3229(6) 0.0643(12) Uani 1 1 d . . .
O5 O -0.0195(4) 0.07661(8) 0.3640(5) 0.0516(10) Uani 1 1 d . . .
O6 O -0.0142(3) 0.06684(7) 0.0596(5) 0.0456(9) Uani 1 1 d . . .
O7 O -0.1753(4) 0.10264(10) 0.3300(6) 0.0803(16) Uani 1 1 d . . .
O8 O -0.1982(4) 0.08054(10) 0.0181(7) 0.0711(14) Uani 1 1 d . . .
N1 N 0.0286(4) 0.02192(9) 0.2562(6) 0.0433(11) Uani 1 1 d . . .
N2 N 0.2035(4) 0.03777(10) 0.0893(6) 0.0482(12) Uani 1 1 d . . .
C11 C -0.0684(5) 0.01569(12) 0.3328(8) 0.0541(16) Uani 1 1 d . . .
H11 H -0.1132 0.0290 0.3766 0.065 Uiso 1 1 calc R . .
C12 C -0.1039(6) -0.01027(15) 0.3485(9) 0.069(2) Uani 1 1 d . . .
H12 H -0.1714 -0.0144 0.4026 0.083 Uiso 1 1 calc R . .
C13 C -0.0385(7) -0.02941(13) 0.2837(10) 0.071(2) Uani 1 1 d . . .
H13 H -0.0614 -0.0468 0.2933 0.085 Uiso 1 1 calc R . .
C14 C 0.0606(7) -0.02348(12) 0.2043(9) 0.0655(19) Uani 1 1 d . . .
H14 H 0.1065 -0.0367 0.1617 0.079 Uiso 1 1 calc R . .
C15 C 0.0915(6) 0.00268(12) 0.1887(8) 0.0514(15) Uani 1 1 d . . .
C16 C 0.1902(5) 0.01149(12) 0.0958(7) 0.0486(14) Uani 1 1 d . . .
C17 C 0.2636(7) -0.00485(15) 0.0115(9) 0.071(2) Uani 1 1 d . . .
H17 H 0.2548 -0.0230 0.0164 0.085 Uiso 1 1 calc R . .
C18 C 0.3507(7) 0.00621(19) -0.0808(10) 0.082(2) Uani 1 1 d . . .
H18 H 0.4019 -0.0044 -0.1360 0.098 Uiso 1 1 calc R . .
C19 C 0.3595(6) 0.0324(2) -0.0887(9) 0.077(2) Uani 1 1 d . . .
H19 H 0.4148 0.0400 -0.1537 0.093 Uiso 1 1 calc R . .
C20 C 0.2875(6) 0.04796(15) -0.0016(8) 0.0600(17) Uani 1 1 d . . .
H20 H 0.2969 0.0661 -0.0053 0.072 Uiso 1 1 calc R . .
C21 C 0.2708(4) 0.07369(11) 0.4519(7) 0.0412(13) Uani 1 1 d . . .
C22 C 0.2665(5) 0.09479(10) 0.3191(7) 0.0433(13) Uani 1 1 d . . .
C23 C -0.1047(5) 0.08726(12) 0.2802(8) 0.0525(16) Uani 1 1 d . . .
C24 C -0.1108(5) 0.07800(10) 0.1018(8) 0.0469(14) Uani 1 1 d . . .
S1A S 0.72315(12) 0.16408(3) 0.6307(2) 0.0544(4) Uani 1 1 d . . .
S2A S 0.43616(12) 0.16314(3) 0.4653(2) 0.0487(4) Uani 1 1 d . . .
S3A S 0.69829(13) 0.22092(3) 0.6104(2) 0.0561(4) Uani 1 1 d . . .
S4A S 0.45923(13) 0.22067(3) 0.4732(3) 0.0574(4) Uani 1 1 d . . .
S5A S 0.69856(13) 0.28398(3) 0.6104(2) 0.0555(4) Uani 1 1 d . . .
S6A S 0.45901(14) 0.28414(3) 0.4743(2) 0.0572(4) Uani 1 1 d . . .
S7A S 0.71515(13) 0.34136(3) 0.6459(2) 0.0500(4) Uani 1 1 d . . .
S8A S 0.42560(12) 0.34082(3) 0.4931(2) 0.0489(4) Uani 1 1 d . . .
C1A C 0.6398(5) 0.13666(11) 0.5578(7) 0.0454(13) Uani 1 1 d . . .
H1A1 H 0.6509 0.1349 0.4434 0.055 Uiso 1 1 calc R . .
H1A2 H 0.6701 0.1209 0.6091 0.055 Uiso 1 1 calc R . .
C2A C 0.5100(5) 0.13849(10) 0.5863(7) 0.0429(13) Uani 1 1 d . . .
H2A1 H 0.4990 0.1424 0.6987 0.051 Uiso 1 1 calc R . .
H2A2 H 0.4743 0.1216 0.5636 0.051 Uiso 1 1 calc R . .
C3A C 0.6337(5) 0.19028(10) 0.5751(7) 0.0421(13) Uani 1 1 d . . .
C4A C 0.5241(5) 0.19024(10) 0.5131(7) 0.0412(13) Uani 1 1 d . . .
C5A C 0.5777(5) 0.23890(11) 0.5421(8) 0.0475(14) Uani 1 1 d . . .
C6A C 0.5790(5) 0.26583(11) 0.5430(8) 0.0466(14) Uani 1 1 d . . .
C7A C 0.6301(5) 0.31458(10) 0.5905(7) 0.0425(13) Uani 1 1 d . . .
C8A C 0.5188(4) 0.31441(10) 0.5312(7) 0.0392(12) Uani 1 1 d . . .
C9A C 0.6407(5) 0.36647(11) 0.5312(8) 0.0486(14) Uani 1 1 d . . .
H9A1 H 0.6771 0.3832 0.5557 0.058 Uiso 1 1 calc R . .
H9A2 H 0.6500 0.3630 0.4179 0.058 Uiso 1 1 calc R . .
C10A C 0.5124(5) 0.36826(12) 0.5634(9) 0.0546(16) Uani 1 1 d . . .
H10A H 0.4815 0.3841 0.5132 0.066 Uiso 1 1 calc R . .
H10B H 0.5033 0.3700 0.6782 0.066 Uiso 1 1 calc R . .
S1B S 1.20902(13) 0.13131(3) 0.7103(2) 0.0521(4) Uani 1 1 d . . .
S2B S 0.92763(12) 0.13212(3) 0.8667(2) 0.0502(4) Uani 1 1 d . . .
S3B S 1.19168(12) 0.18874(3) 0.73075(19) 0.0441(4) Uani 1 1 d . . .
S4B S 0.95668(12) 0.18959(3) 0.86261(19) 0.0443(4) Uani 1 1 d . . .
S5B S 1.19272(13) 0.25215(3) 0.7251(2) 0.0490(4) Uani 1 1 d . . .
S6B S 0.96313(13) 0.25255(3) 0.8730(2) 0.0491(4) Uani 1 1 d . . .
S7B S 1.21343(14) 0.30916(3) 0.6998(2) 0.0569(4) Uani 1 1 d . . .
S8B S 0.94170(14) 0.30965(3) 0.8865(2) 0.0569(4) Uani 1 1 d . . .
C1B C 1.1227(6) 0.10492(12) 0.7865(9) 0.0608(18) Uani 1 1 d . . .
H1B1 H 1.1506 0.0886 0.7425 0.073 Uiso 1 1 calc R . .
H1B2 H 1.1347 0.1041 0.9021 0.073 Uiso 1 1 calc R . .
C2B C 0.9943(6) 0.10728(12) 0.7485(8) 0.0599(18) Uani 1 1 d . . .
H2B1 H 0.9568 0.0906 0.7682 0.072 Uiso 1 1 calc R . .
H2B2 H 0.9824 0.1114 0.6356 0.072 Uiso 1 1 calc R . .
C3B C 1.1254(5) 0.15842(10) 0.7642(7) 0.0399(12) Uani 1 1 d . . .
C4B C 1.0164(5) 0.15885(10) 0.8221(7) 0.0417(13) Uani 1 1 d . . .
C5B C 1.0757(5) 0.20744(10) 0.7986(7) 0.0384(12) Uani 1 1 d . . .
C6B C 1.0776(4) 0.23418(10) 0.7990(7) 0.0383(12) Uani 1 1 d . . .
C7B C 1.1308(5) 0.28249(10) 0.7615(7) 0.0416(13) Uani 1 1 d . . .
C8B C 1.0250(5) 0.28286(10) 0.8305(7) 0.0428(13) Uani 1 1 d . . .
C9B C 1.1432(6) 0.33589(13) 0.7941(10) 0.067(2) Uani 1 1 d . . .
H9B1 H 1.1704 0.3363 0.9055 0.080 Uiso 1 1 calc R . .
H9B2 H 1.1699 0.3519 0.7444 0.080 Uiso 1 1 calc R . .
C10B C 1.0146(6) 0.33643(13) 0.7913(10) 0.069(2) Uani 1 1 d . . .
H10C H 0.9871 0.3371 0.6801 0.082 Uiso 1 1 calc R . .
H10D H 0.9903 0.3526 0.8421 0.082 Uiso 1 1 calc R . .
Cl1 Cl 0.5243(3) 0.05518(6) 0.2380(3) 0.1224(10) Uani 1 1 d . . .
Cl2 Cl 0.6409(3) 0.06586(6) 0.7269(3) 0.1147(9) Uani 1 1 d . . .
Cl3 Cl 0.6456(3) 0.01921(6) 0.5293(5) 0.1387(12) Uani 1 1 d . . .
C25 C 0.5920(9) 0.0679(2) 0.4156(13) 0.100(3) Uani 1 1 d . . .
H25A H 0.6748 0.0706 0.3994 0.120 Uiso 1 1 calc R . .
H25B H 0.5576 0.0847 0.4409 0.120 Uiso 1 1 calc R . .
C26 C 0.5766(7) 0.04989(19) 0.5474(12) 0.089(3) Uani 1 1 d . . .
H26 H 0.4927 0.0472 0.5621 0.107 Uiso 1 1 calc R . .

loop_
_atom_site_aniso_label
_atom_site_aniso_U_11
_atom_site_aniso_U_22
_atom_site_aniso_U_33
_atom_site_aniso_U_23
_atom_site_aniso_U_13
_atom_site_aniso_U_12
Cr1 0.0395(4) 0.0313(4) 0.0447(5) 0.0008(4) -0.0030(4) -0.0014(3)
O1 0.050(2) 0.044(2) 0.054(2) 0.0082(19) -0.010(2) -0.0075(17)
O2 0.055(2) 0.039(2) 0.049(2) 0.0052(19) -0.005(2) -0.0058(18)
O3 0.052(2) 0.072(3) 0.056(3) -0.006(2) -0.011(2) 0.003(2)
O4 0.066(3) 0.054(3) 0.073(3) -0.001(2) -0.001(2) -0.024(2)
O5 0.051(2) 0.054(2) 0.049(2) -0.006(2) 0.003(2) 0.000(2)
O6 0.045(2) 0.041(2) 0.050(2) -0.0030(18) -0.0025(19) 0.0056(16)
O7 0.075(3) 0.076(3) 0.091(4) -0.012(3) 0.023(3) 0.030(3)
O8 0.050(3) 0.075(3) 0.087(4) -0.007(3) -0.021(3) 0.015(2)
N1 0.044(2) 0.035(2) 0.050(3) 0.002(2) -0.009(2) -0.004(2)
N2 0.047(3) 0.048(3) 0.050(3) -0.001(2) -0.005(2) 0.002(2)
C11 0.052(3) 0.048(3) 0.061(4) 0.015(3) -0.013(3) -0.006(3)
C12 0.067(4) 0.067(5) 0.073(5) 0.026(4) -0.022(4) -0.030(4)
C13 0.092(5) 0.035(3) 0.083(5) 0.004(4) -0.024(5) -0.017(4)
C14 0.096(5) 0.032(3) 0.067(4) -0.002(3) -0.029(4) -0.004(3)
C15 0.064(4) 0.039(3) 0.049(3) -0.002(3) -0.024(3) 0.004(3)
C16 0.052(3) 0.045(3) 0.048(3) -0.005(3) -0.014(3) 0.006(3)
C17 0.085(5) 0.060(4) 0.067(5) -0.015(4) -0.011(4) 0.028(4)
C18 0.080(5) 0.097(6) 0.068(5) -0.026(5) 0.005(4) 0.035(5)
C19 0.052(4) 0.117(7) 0.063(5) -0.015(5) 0.008(4) 0.015(4)
C20 0.052(4) 0.070(4) 0.058(4) 0.001(4) 0.003(3) -0.002(3)
C21 0.032(3) 0.050(3) 0.041(3) -0.001(3) -0.002(3) 0.008(2)
C22 0.043(3) 0.034(3) 0.053(4) -0.007(3) 0.006(3) -0.002(2)
C23 0.048(3) 0.044(3) 0.066(4) -0.001(3) 0.007(3) 0.001(3)
C24 0.047(3) 0.032(3) 0.062(4) 0.002(3) 0.001(3) 0.002(2)
S1A 0.0397(7) 0.0391(7) 0.0834(12) 0.0117(8) -0.0124(8) -0.0037(6)
S2A 0.0414(7) 0.0360(7) 0.0679(10) 0.0002(7) -0.0110(7) -0.0042(6)
S3A 0.0442(8) 0.0363(7) 0.0871(12) -0.0043(8) -0.0115(8) -0.0037(6)
S4A 0.0446(8) 0.0345(7) 0.0921(13) -0.0038(8) -0.0146(8) 0.0021(6)
S5A 0.0424(8) 0.0350(7) 0.0884(12) -0.0044(8) -0.0097(8) 0.0002(6)
S6A 0.0443(8) 0.0369(7) 0.0894(13) -0.0082(8) -0.0130(8) -0.0010(6)
S7A 0.0471(8) 0.0384(7) 0.0636(10) 0.0001(7) -0.0097(7) -0.0067(6)
S8A 0.0406(7) 0.0364(7) 0.0695(10) 0.0073(7) -0.0017(7) -0.0018(6)
C1A 0.045(3) 0.040(3) 0.052(3) 0.000(3) 0.000(3) 0.004(2)
C2A 0.045(3) 0.037(3) 0.046(3) -0.002(2) 0.001(3) -0.005(2)
C3A 0.041(3) 0.033(3) 0.052(3) 0.004(2) 0.002(3) -0.004(2)
C4A 0.041(3) 0.034(3) 0.048(3) -0.003(2) 0.001(3) -0.002(2)
C5A 0.044(3) 0.038(3) 0.061(4) -0.004(3) -0.002(3) -0.006(2)
C6A 0.048(3) 0.032(3) 0.059(4) -0.005(3) 0.003(3) 0.002(2)
C7A 0.053(3) 0.029(2) 0.045(3) -0.002(2) 0.001(3) -0.005(2)
C8A 0.036(3) 0.033(3) 0.049(3) 0.001(2) 0.000(3) -0.002(2)
C9A 0.047(3) 0.038(3) 0.061(4) 0.001(3) 0.005(3) -0.007(2)
C10A 0.052(3) 0.043(3) 0.070(4) -0.002(3) 0.006(3) -0.001(3)
S1B 0.0467(8) 0.0338(7) 0.0766(11) -0.0029(7) 0.0134(8) 0.0033(6)
S2B 0.0433(7) 0.0331(7) 0.0749(11) 0.0048(7) 0.0122(8) 0.0000(6)
S3B 0.0417(7) 0.0328(7) 0.0582(9) -0.0022(6) 0.0070(7) -0.0008(5)
S4B 0.0411(7) 0.0319(7) 0.0602(9) 0.0009(6) 0.0059(7) 0.0022(5)
S5B 0.0431(7) 0.0334(7) 0.0711(10) -0.0018(7) 0.0123(8) -0.0003(5)
S6B 0.0428(7) 0.0332(7) 0.0719(10) 0.0011(7) 0.0123(8) -0.0001(6)
S7B 0.0575(9) 0.0368(7) 0.0776(11) -0.0008(7) 0.0185(9) -0.0082(6)
S8B 0.0541(9) 0.0367(7) 0.0809(12) 0.0005(8) 0.0168(9) 0.0075(6)
C1B 0.072(4) 0.040(3) 0.072(4) 0.003(3) 0.025(4) 0.012(3)
C2B 0.075(4) 0.046(3) 0.060(4) -0.011(3) 0.016(4) -0.014(3)
C3B 0.045(3) 0.032(3) 0.043(3) 0.004(2) -0.003(3) 0.000(2)
C4B 0.040(3) 0.033(3) 0.052(3) 0.007(2) 0.000(3) 0.005(2)
C5B 0.040(3) 0.032(3) 0.044(3) 0.003(2) 0.000(2) 0.001(2)
C6B 0.039(3) 0.033(3) 0.043(3) -0.001(2) 0.000(2) -0.001(2)
C7B 0.043(3) 0.032(3) 0.049(3) -0.002(2) -0.002(3) -0.001(2)
C8B 0.044(3) 0.036(3) 0.048(3) 0.000(3) 0.000(3) -0.002(2)
C9B 0.068(4) 0.042(3) 0.091(5) -0.001(4) 0.004(4) -0.010(3)
C10B 0.071(4) 0.045(4) 0.090(5) 0.003(4) 0.013(4) 0.000(3)
Cl1 0.139(2) 0.127(2) 0.1001(18) -0.0442(17) -0.0168(17) 0.0353(19)
Cl2 0.145(2) 0.1015(18) 0.0952(17) -0.0013(15) -0.0378(17) -0.0037(16)
Cl3 0.154(3) 0.099(2) 0.161(3) -0.011(2) -0.036(2) 0.0430(19)
C25 0.096(6) 0.087(6) 0.116(8) -0.005(6) -0.001(6) -0.008(5)
C26 0.065(5) 0.101(7) 0.102(7) 0.006(6) 0.007(5) 0.013(4)

loop_
_atom_type_symbol
_atom_type_description
_atom_type_scat_dispersion_real
_atom_type_scat_dispersion_imag
_atom_type_scat_source
C C 0.0033 0.0016 'International Tables Vol C Tables 4.2.6.8 and 6.1.1.4'
H H 0.0000 0.0000 'International Tables Vol C Tables 4.2.6.8 and 6.1.1.4'
Cl Cl 0.1484 0.1585 'International Tables Vol C Tables 4.2.6.8 and 6.1.1.4'
Cr Cr 0.3209 0.6236 'International Tables Vol C Tables 4.2.6.8 and 6.1.1.4'
N N 0.0061 0.0033 'International Tables Vol C Tables 4.2.6.8 and 6.1.1.4'
O O 0.0106 0.0060 'International Tables Vol C Tables 4.2.6.8 and 6.1.1.4'
S S 0.1246 0.1234 'International Tables Vol C Tables 4.2.6.8 and 6.1.1.4'

loop_
_geom_angle_atom_site_label_1
_geom_angle_atom_site_label_2
_geom_angle_atom_site_label_3
_geom_angle
_geom_angle_site_symmetry_1
_geom_angle_site_symmetry_3
_geom_angle_publ_flag
O2 Cr1 O6 95.16(17) . . ?
O2 Cr1 O5 93.45(17) . . ?
O6 Cr1 O5 83.58(17) . . ?
O2 Cr1 O1 83.46(17) . . ?
O6 Cr1 O1 175.32(17) . . ?
O5 Cr1 O1 92.02(18) . . ?
O2 Cr1 N2 93.01(18) . . ?
O6 Cr1 N2 92.54(18) . . ?
O5 Cr1 N2 172.73(19) . . ?
O1 Cr1 N2 92.01(19) . . ?
O2 Cr1 N1 169.42(18) . . ?
O6 Cr1 N1 90.43(18) . . ?
O5 Cr1 N1 96.09(18) . . ?
O1 Cr1 N1 91.64(18) . . ?
N2 Cr1 N1 77.75(18) . . ?
C21 O1 Cr1 114.0(4) . . ?
C22 O2 Cr1 114.5(3) . . ?
C23 O5 Cr1 113.9(4) . . ?
C24 O6 Cr1 114.8(4) . . ?
C11 N1 C15 119.2(5) . . ?
C11 N1 Cr1 125.4(4) . . ?
C15 N1 Cr1 115.4(4) . . ?
C20 N2 C16 119.2(5) . . ?
C20 N2 Cr1 124.7(5) . . ?
C16 N2 Cr1 115.9(4) . . ?
N1 C11 C12 121.3(6) . . ?
C13 C12 C11 118.9(7) . . ?
C12 C13 C14 120.8(6) . . ?
C13 C14 C15 118.5(7) . . ?
N1 C15 C14 121.3(6) . . ?
N1 C15 C16 115.3(5) . . ?
C14 C15 C16 123.3(6) . . ?
N2 C16 C17 120.4(6) . . ?
N2 C16 C15 114.6(5) . . ?
C17 C16 C15 125.0(6) . . ?
C16 C17 C18 119.3(7) . . ?
C19 C18 C17 119.0(7) . . ?
C18 C19 C20 120.3(8) . . ?
N2 C20 C19 121.7(7) . . ?
O3 C21 O1 125.3(6) . . ?
O3 C21 C22 121.5(5) . . ?
O1 C21 C22 113.2(5) . . ?
O4 C22 O2 125.2(6) . . ?
O4 C22 C21 120.5(6) . . ?
O2 C22 C21 114.3(5) . . ?
O7 C23 O5 125.7(7) . . ?
O7 C23 C24 121.0(6) . . ?
O5 C23 C24 113.3(5) . . ?
O8 C24 O6 125.8(6) . . ?
O8 C24 C23 122.0(5) . . ?
O6 C24 C23 112.2(5) . . ?
C3A S1A C1A 102.0(3) . . ?
C4A S2A C2A 99.7(3) . . ?
C5A S3A C3A 95.2(3) . . ?
C5A S4A C4A 95.3(3) . . ?
C6A S5A C7A 95.8(3) . . ?
C6A S6A C8A 95.0(3) . . ?
C7A S7A C9A 99.7(3) . . ?
C8A S8A C10A 102.4(3) . . ?
C2A C1A S1A 114.4(4) . . ?
C1A C2A S2A 113.5(4) . . ?
C4A C3A S1A 129.6(4) . . ?
C4A C3A S3A 116.8(4) . . ?
S1A C3A S3A 113.6(3) . . ?
C3A C4A S2A 127.8(4) . . ?
C3A C4A S4A 117.3(4) . . ?
S2A C4A S4A 114.9(3) . . ?
C6A C5A S4A 123.3(5) . . ?
C6A C5A S3A 121.2(5) . . ?
S4A C5A S3A 115.5(3) . . ?
C5A C6A S5A 123.0(5) . . ?
C5A C6A S6A 121.8(5) . . ?
S5A C6A S6A 115.2(3) . . ?
C8A C7A S7A 128.1(4) . . ?
C8A C7A S5A 116.2(4) . . ?
S7A C7A S5A 115.7(3) . . ?
C7A C8A S8A 128.8(4) . . ?
C7A C8A S6A 117.4(4) . . ?
S8A C8A S6A 113.7(3) . . ?
C10A C9A S7A 113.4(4) . . ?
C9A C10A S8A 115.1(4) . . ?
C3B S1B C1B 101.0(3) . . ?
C4B S2B C2B 100.1(3) . . ?
C5B S3B C3B 95.4(2) . . ?
C5B S4B C4B 95.5(2) . . ?
C6B S5B C7B 95.2(2) . . ?
C6B S6B C8B 95.2(2) . . ?
C7B S7B C9B 102.2(3) . . ?
C8B S8B C10B 102.3(3) . . ?
C2B C1B S1B 114.2(5) . . ?
C1B C2B S2B 111.8(5) . . ?
C4B C3B S1B 128.5(4) . . ?
C4B C3B S3B 116.9(4) . . ?
S1B C3B S3B 114.6(3) . . ?
C3B C4B S2B 127.7(4) . . ?
C3B C4B S4B 117.0(4) . . ?
S2B C4B S4B 115.2(3) . . ?
C6B C5B S4B 122.5(4) . . ?
C6B C5B S3B 122.4(4) . . ?
S4B C5B S3B 115.1(3) . . ?
C5B C6B S5B 122.7(4) . . ?
C5B C6B S6B 121.8(4) . . ?
S5B C6B S6B 115.4(3) . . ?
C8B C7B S5B 117.5(4) . . ?
C8B C7B S7B 127.8(4) . . ?
S5B C7B S7B 114.7(3) . . ?
C7B C8B S8B 129.0(4) . . ?
C7B C8B S6B 116.6(4) . . ?
S8B C8B S6B 114.5(3) . . ?
C10B C9B S7B 118.2(5) . . ?
C9B C10B S8B 117.1(5) . . ?
C26 C25 Cl1 109.9(7) . . ?
C25 C26 Cl3 115.7(7) . . ?
C25 C26 Cl2 106.3(7) . . ?
Cl3 C26 Cl2 107.2(5) . . ?

loop_
_geom_bond_atom_site_label_1
_geom_bond_atom_site_label_2
_geom_bond_distance
_geom_bond_site_symmetry_2
_geom_bond_publ_flag
Cr1 O2 1.932(4) . ?
Cr1 O6 1.942(4) . ?
Cr1 O5 1.943(4) . ?
Cr1 O1 1.952(4) . ?
Cr1 N2 2.069(5) . ?
Cr1 N1 2.072(4) . ?
O1 C21 1.292(7) . ?
O2 C22 1.285(7) . ?
O3 C21 1.222(7) . ?
O4 C22 1.218(6) . ?
O5 C23 1.299(8) . ?
O6 C24 1.300(7) . ?
O7 C23 1.209(7) . ?
O8 C24 1.207(7) . ?
N1 C11 1.336(7) . ?
N1 C15 1.350(7) . ?
N2 C20 1.347(8) . ?
N2 C16 1.351(7) . ?
C11 C12 1.392(9) . ?
C12 C13 1.353(11) . ?
C13 C14 1.363(11) . ?
C14 C15 1.388(8) . ?
C15 C16 1.459(9) . ?
C16 C17 1.389(9) . ?
C17 C18 1.397(11) . ?
C18 C19 1.341(12) . ?
C19 C20 1.369(10) . ?
C21 C22 1.543(8) . ?
C23 C24 1.560(9) . ?
S1A C3A 1.737(6) . ?
S1A C1A 1.788(6) . ?
S2A C4A 1.747(5) . ?
S2A C2A 1.805(6) . ?
S3A C5A 1.736(6) . ?
S3A C3A 1.749(5) . ?
S4A C5A 1.726(6) . ?
S4A C4A 1.748(6) . ?
S5A C6A 1.729(6) . ?
S5A C7A 1.752(6) . ?
S6A C6A 1.740(6) . ?
S6A C8A 1.748(5) . ?
S7A C7A 1.730(6) . ?
S7A C9A 1.797(6) . ?
S8A C8A 1.741(5) . ?
S8A C10A 1.802(6) . ?
C1A C2A 1.512(7) . ?
C3A C4A 1.339(8) . ?
C5A C6A 1.374(8) . ?
C7A C8A 1.350(8) . ?
C9A C10A 1.501(8) . ?
S1B C3B 1.748(5) . ?
S1B C1B 1.797(6) . ?
S2B C4B 1.747(5) . ?
S2B C2B 1.791(6) . ?
S3B C5B 1.742(5) . ?
S3B C3B 1.748(5) . ?
S4B C5B 1.735(5) . ?
S4B C4B 1.748(5) . ?
S5B C6B 1.732(5) . ?
S5B C7B 1.732(5) . ?
S6B C6B 1.738(5) . ?
S6B C8B 1.741(5) . ?
S7B C7B 1.743(5) . ?
S7B C9B 1.778(7) . ?
S8B C8B 1.737(5) . ?
S8B C10B 1.798(7) . ?
C1B C2B 1.496(10) . ?
C3B C4B 1.350(7) . ?
C5B C6B 1.364(7) . ?
C7B C8B 1.355(7) . ?
C9B C10B 1.469(10) . ?
Cl1 C25 1.772(11) . ?
Cl2 C26 1.836(10) . ?
Cl3 C26 1.761(9) . ?
C25 C26 1.447(13) . ?
